data_7705425
loop_
_publ_author_name
'R\"osch, Andreas'
'Schreiner, Simon H. F.'
'Sch\"uler, Philipp'
'G\"orls, Helmar'
'Kretschmer, Robert'

_publ_section_title
;
 Magnesium bis(amidinate) and bis(guanidinate) complexes: impact of the
 ligand backbone and bridging groups on the coordination behaviour.
;
_journal_issue 37
_journal_name_full 'Dalton transactions (Cambridge, England : 2003)'
_journal_page_first 13072
_journal_page_last 13082
_journal_paper_doi 10.1039/d0dt01923b
_journal_volume 49
_journal_year 2020
_chemical_formula_moiety 'C72 H112 Mg2 N8 [+ solvent]'
_chemical_formula_sum 'C72 H112 Mg2 N8'
_chemical_formula_weight 1138.31
_space_group_crystal_system triclinic
_space_group_IT_number 2
_space_group_name_Hall '-P 1'
_space_group_name_H-M_alt 'P -1'
_atom_sites_solution_hydrogens geom
_audit_creation_method SHELXL-2018/3
_audit_update_record
;
2020-05-03 deposited with the CCDC.	2020-08-21 downloaded from the CCDC.
;
_cell_angle_alpha 93.288(1)
_cell_angle_beta 97.150(1)
_cell_angle_gamma 108.083(2)
_cell_formula_units_Z 2
_cell_length_a 9.8996(2)
_cell_length_b 12.4467(2)
_cell_length_c 31.2573(5)
_cell_measurement_reflns_used 46795
_cell_measurement_temperature 123(2)
_cell_measurement_theta_max 73.842
_cell_measurement_theta_min 3.755
_cell_volume 3613.88(12)
_computing_cell_refinement 'CrysAlisPro 1.171.38.43 (Rigaku OD, 2015)'
_computing_data_collection 'CrysAlisPro 1.171.38.43 (Rigaku OD, 2015)'
_computing_data_reduction 'CrysAlisPro 1.171.38.43 (Rigaku OD, 2015)'
_computing_molecular_graphics SHELXTL/PC
_computing_publication_material 'SHELXL-2018/3 (Sheldrick, 2018)'
_computing_structure_refinement 'SHELXL-2018/3 (Sheldrick, 2018)'
_computing_structure_solution 'SHELXT 2014/5 (Sheldrick, 2014)'
_diffrn_ambient_temperature 123(2)
_diffrn_measured_fraction_theta_full 0.998
_diffrn_measured_fraction_theta_max 0.970
_diffrn_measurement_device_type 'Xcalibur, AtlasS2, Gemini ultra'
_diffrn_measurement_method '\w scans'
_diffrn_radiation_type CuK\a
_diffrn_radiation_wavelength 1.54184
_diffrn_reflns_av_R_equivalents 0.0293
_diffrn_reflns_av_unetI/netI 0.0268
_diffrn_reflns_Laue_measured_fraction_full 0.998
_diffrn_reflns_Laue_measured_fraction_max 0.970
_diffrn_reflns_limit_h_max 10
_diffrn_reflns_limit_h_min -12
_diffrn_reflns_limit_k_max 15
_diffrn_reflns_limit_k_min -15
_diffrn_reflns_limit_l_max 38
_diffrn_reflns_limit_l_min -38
_diffrn_reflns_number 46795
_diffrn_reflns_point_group_measured_fraction_full 0.998
_diffrn_reflns_point_group_measured_fraction_max 0.970
_diffrn_reflns_theta_full 67.684
_diffrn_reflns_theta_max 73.842
_diffrn_reflns_theta_min 3.755
_diffrn_source 'micro-focus sealed X-ray tube'
_exptl_absorpt_coefficient_mu 0.617
_exptl_absorpt_correction_T_max 0.979
_exptl_absorpt_correction_T_min 0.936
_exptl_absorpt_correction_type gaussian
_exptl_absorpt_process_details
; 
CrysAlisPro 1.171.38.43 (Rigaku Oxford Diffraction, 2015) 
Numerical absorption correction based on gaussian integration over 
   a multifaceted crystal model 
Empirical absorption correction using spherical harmonics, 
 implemented in SCALE3 ABSPACK scaling algorithm. 
;
_exptl_crystal_colour colourless
_exptl_crystal_density_diffrn 1.046
_exptl_crystal_density_method 'not measured'
_exptl_crystal_description prism
_exptl_crystal_F_000 1248
_exptl_crystal_size_max 0.169
_exptl_crystal_size_mid 0.100
_exptl_crystal_size_min 0.040
_refine_diff_density_max 0.275
_refine_diff_density_min -0.318
_refine_diff_density_rms 0.036
_refine_ls_extinction_method none
_refine_ls_goodness_of_fit_ref 1.035
_refine_ls_hydrogen_treatment constr
_refine_ls_matrix_type full
_refine_ls_number_parameters 767
_refine_ls_number_reflns 14228
_refine_ls_number_restraints 0
_refine_ls_restrained_S_all 1.035
_refine_ls_R_factor_all 0.0448
_refine_ls_R_factor_gt 0.0373
_refine_ls_shift/su_max 0.002
_refine_ls_shift/su_mean 0.000
_refine_ls_structure_factor_coef Fsqd
_refine_ls_weighting_details 'w=1/[\s^2^(Fo^2^)+(0.0477P)^2^+1.0083P] where P=(Fo^2^+2Fc^2^)/3'
_refine_ls_weighting_scheme calc
_refine_ls_wR_factor_gt 0.0945
_refine_ls_wR_factor_ref 0.0992
_reflns_Friedel_coverage 0.000
_reflns_number_gt 12271
_reflns_number_total 14228
_reflns_threshold_expression 'I > 2\s(I)'
_cod_data_source_file d0dt01923b2.cif
_cod_data_source_block FO7068_4a
_cod_depositor_comments 'Adding full bibliography for 7705422--7705428.cif.'
_cod_database_code 7705425
_shelx_shelxl_version_number 2018/3
_shelx_space_group_comment
; 
The symmetry employed for this shelxl refinement is uniquely defined 
by the following loop, which should always be used as a source of 
symmetry information in preference to the above space-group names. 
They are only intended as comments. 
;
_shelx_estimated_absorpt_t_min 0.903
_shelx_estimated_absorpt_t_max 0.976

loop_
_space_group_symop_operation_xyz
'x, y, z'
'-x, -y, -z'

loop_
_atom_site_label
_atom_site_type_symbol
_atom_site_fract_x
_atom_site_fract_y
_atom_site_fract_z
_atom_site_U_iso_or_equiv
_atom_site_adp_type
_atom_site_occupancy
_atom_site_site_symmetry_order
_atom_site_calc_flag
_atom_site_refinement_flags_posn
_atom_site_refinement_flags_adp
_atom_site_refinement_flags_occupancy
_atom_site_disorder_assembly
_atom_site_disorder_group
Mg1 Mg 0.38923(4) 0.37981(3) 0.80713(2) 0.01948(9) Uani 1 1 d . . . . .
Mg2 Mg 0.31351(4) 0.26145(3) 0.67040(2) 0.01807(9) Uani 1 1 d . . . . .
N1 N 0.37658(11) 0.54107(8) 0.81457(3) 0.0192(2) Uani 1 1 d . . . . .
N2 N 0.21182(11) 0.40085(8) 0.77151(3) 0.0203(2) Uani 1 1 d . . . . .
N3 N 0.15088(11) 0.18645(8) 0.70447(3) 0.0192(2) Uani 1 1 d . . . . .
N4 N 0.24026(11) 0.08798(8) 0.66099(3) 0.01832(19) Uani 1 1 d . . . . .
N5 N 0.46772(11) 0.28877(8) 0.85133(3) 0.0210(2) Uani 1 1 d . . . . .
N6 N 0.54182(11) 0.31785(8) 0.78765(3) 0.0201(2) Uani 1 1 d . . . . .
N7 N 0.50502(11) 0.38602(8) 0.68874(3) 0.0189(2) Uani 1 1 d . . . . .
N8 N 0.37157(10) 0.37451(8) 0.62524(3) 0.01771(19) Uani 1 1 d . . . . .
C1 C 0.42816(13) 0.63802(9) 0.84541(4) 0.0197(2) Uani 1 1 d . . . . .
C2 C 0.34735(14) 0.65169(10) 0.87821(4) 0.0232(2) Uani 1 1 d . . . . .
C3 C 0.40429(15) 0.74626(11) 0.90899(4) 0.0292(3) Uani 1 1 d . . . . .
H3A H 0.350514 0.756756 0.931105 0.035 Uiso 1 1 calc R U . . .
C4 C 0.53775(16) 0.82498(11) 0.90785(4) 0.0323(3) Uani 1 1 d . . . . .
H4A H 0.573959 0.889815 0.928593 0.039 Uiso 1 1 calc R U . . .
C5 C 0.61781(15) 0.80874(11) 0.87644(4) 0.0280(3) Uani 1 1 d . . . . .
H5A H 0.710097 0.862192 0.876181 0.034 Uiso 1 1 calc R U . . .
C6 C 0.56621(13) 0.71555(10) 0.84505(4) 0.0220(2) Uani 1 1 d . . . . .
C7 C 0.20250(14) 0.56484(11) 0.88086(4) 0.0269(3) Uani 1 1 d . . . . .
H7A H 0.159817 0.528751 0.850768 0.032 Uiso 1 1 calc R U . . .
C8 C 0.09655(17) 0.61751(14) 0.89776(5) 0.0407(3) Uani 1 1 d . . . . .
H8A H 0.094975 0.683412 0.882230 0.061 Uiso 1 1 calc R U . . .
H8B H 0.126459 0.641712 0.928816 0.061 Uiso 1 1 calc R U . . .
H8C H 0.000242 0.561186 0.893065 0.061 Uiso 1 1 calc R U . . .
C9 C 0.22087(17) 0.47074(12) 0.90809(5) 0.0365(3) Uani 1 1 d . . . . .
H9A H 0.282862 0.433854 0.895360 0.055 Uiso 1 1 calc R U . . .
H9B H 0.126667 0.414474 0.908638 0.055 Uiso 1 1 calc R U . . .
H9C H 0.264871 0.503568 0.937726 0.055 Uiso 1 1 calc R U . . .
C10 C 0.65656(14) 0.69608(10) 0.81166(4) 0.0255(3) Uani 1 1 d . . . . .
H10A H 0.589190 0.650692 0.785731 0.031 Uiso 1 1 calc R U . . .
C11 C 0.7505(2) 0.80470(13) 0.79651(5) 0.0480(4) Uani 1 1 d . . . . .
H11A H 0.690289 0.849467 0.785525 0.072 Uiso 1 1 calc R U . . .
H11B H 0.799775 0.785344 0.773363 0.072 Uiso 1 1 calc R U . . .
H11C H 0.821798 0.849187 0.820876 0.072 Uiso 1 1 calc R U . . .
C12 C 0.74806(17) 0.62498(15) 0.82904(5) 0.0404(3) Uani 1 1 d . . . . .
H12A H 0.685701 0.553849 0.837392 0.061 Uiso 1 1 calc R U . . .
H12B H 0.816221 0.667499 0.854391 0.061 Uiso 1 1 calc R U . . .
H12C H 0.801021 0.607926 0.806495 0.061 Uiso 1 1 calc R U . . .
C13 C 0.25855(12) 0.51240(9) 0.78446(4) 0.0179(2) Uani 1 1 d . . . . .
C14 C 0.19599(13) 0.59980(10) 0.76285(4) 0.0213(2) Uani 1 1 d . . . . .
C15 C 0.2677(2) 0.72281(12) 0.78221(5) 0.0506(5) Uani 1 1 d . . . . .
H15A H 0.228747 0.772637 0.764916 0.076 Uiso 1 1 calc R U . . .
H15B H 0.371592 0.743973 0.782078 0.076 Uiso 1 1 calc R U . . .
H15C H 0.248794 0.730854 0.812066 0.076 Uiso 1 1 calc R U . . .
C16 C 0.03457(18) 0.57086(16) 0.76350(7) 0.0529(5) Uani 1 1 d . . . . .
H16A H 0.002591 0.633226 0.753294 0.079 Uiso 1 1 calc R U . . .
H16B H 0.014512 0.559823 0.793144 0.079 Uiso 1 1 calc R U . . .
H16C H -0.016926 0.500954 0.744471 0.079 Uiso 1 1 calc R U . . .
C17 C 0.2238(2) 0.59701(12) 0.71589(5) 0.0408(4) Uani 1 1 d . . . . .
H17A H 0.188840 0.652938 0.701258 0.061 Uiso 1 1 calc R U . . .
H17B H 0.173209 0.521000 0.700975 0.061 Uiso 1 1 calc R U . . .
H17C H 0.327202 0.615287 0.715313 0.061 Uiso 1 1 calc R U . . .
C18 C 0.08523(14) 0.34039(11) 0.74040(5) 0.0296(3) Uani 1 1 d . . . . .
H18A H 0.095509 0.371986 0.712181 0.035 Uiso 1 1 calc R U . . .
H18B H -0.000230 0.352816 0.750443 0.035 Uiso 1 1 calc R U . . .
C19 C 0.06146(14) 0.21388(10) 0.73410(5) 0.0283(3) Uani 1 1 d . . . . .
H19A H 0.083346 0.186835 0.762507 0.034 Uiso 1 1 calc R U . . .
H19B H -0.040870 0.173587 0.722618 0.034 Uiso 1 1 calc R U . . .
C20 C 0.14820(12) 0.08263(9) 0.68936(3) 0.0167(2) Uani 1 1 d . . . . .
C21 C 0.06259(13) -0.02834(9) 0.70687(4) 0.0201(2) Uani 1 1 d . . . . .
C22 C 0.13324(17) -0.02196(11) 0.75404(4) 0.0304(3) Uani 1 1 d . . . . .
H22A H 0.081168 -0.089207 0.767213 0.046 Uiso 1 1 calc R U . . .
H22B H 0.130112 0.046570 0.770397 0.046 Uiso 1 1 calc R U . . .
H22C H 0.233455 -0.019190 0.754560 0.046 Uiso 1 1 calc R U . . .
C23 C -0.09722(14) -0.03969(11) 0.70511(5) 0.0322(3) Uani 1 1 d . . . . .
H23A H -0.151716 -0.117835 0.709280 0.048 Uiso 1 1 calc R U . . .
H23B H -0.133711 -0.021081 0.676853 0.048 Uiso 1 1 calc R U . . .
H23C H -0.108080 0.012631 0.728091 0.048 Uiso 1 1 calc R U . . .
C24 C 0.06972(15) -0.13839(10) 0.68380(4) 0.0261(3) Uani 1 1 d . . . . .
H24A H 0.021213 -0.203179 0.698821 0.039 Uiso 1 1 calc R U . . .
H24B H 0.170444 -0.133901 0.684115 0.039 Uiso 1 1 calc R U . . .
H24C H 0.022045 -0.148300 0.653751 0.039 Uiso 1 1 calc R U . . .
C25 C 0.24132(13) 0.00325(9) 0.62893(4) 0.0203(2) Uani 1 1 d . . . . .
C26 C 0.12982(14) -0.03491(10) 0.59334(4) 0.0237(3) Uani 1 1 d . . . . .
C27 C 0.14247(16) -0.11002(11) 0.56033(4) 0.0318(3) Uani 1 1 d . . . . .
H27A H 0.067361 -0.137401 0.536425 0.038 Uiso 1 1 calc R U . . .
C28 C 0.26220(18) -0.14536(11) 0.56174(5) 0.0360(3) Uani 1 1 d . . . . .
H28A H 0.269433 -0.195857 0.538817 0.043 Uiso 1 1 calc R U . . .
C29 C 0.37117(16) -0.10695(11) 0.59659(5) 0.0325(3) Uani 1 1 d . . . . .
H29A H 0.453263 -0.131359 0.597362 0.039 Uiso 1 1 calc R U . . .
C30 C 0.36297(14) -0.03298(10) 0.63069(4) 0.0253(3) Uani 1 1 d . . . . .
C31 C 0.00188(14) 0.00865(11) 0.58926(4) 0.0265(3) Uani 1 1 d . . . . .
H31A H -0.003215 0.042310 0.618606 0.032 Uiso 1 1 calc R U . . .
C32 C -0.14158(16) -0.08401(13) 0.57339(5) 0.0391(3) Uani 1 1 d . . . . .
H32A H -0.153535 -0.146037 0.592002 0.059 Uiso 1 1 calc R U . . .
H32B H -0.142985 -0.113223 0.543490 0.059 Uiso 1 1 calc R U . . .
H32C H -0.220217 -0.052208 0.574496 0.059 Uiso 1 1 calc R U . . .
C33 C 0.02501(18) 0.10300(12) 0.55904(5) 0.0376(3) Uani 1 1 d . . . . .
H33A H 0.112678 0.165335 0.570815 0.056 Uiso 1 1 calc R U . . .
H33B H -0.057421 0.131210 0.556631 0.056 Uiso 1 1 calc R U . . .
H33C H 0.034581 0.072925 0.530307 0.056 Uiso 1 1 calc R U . . .
C34 C 0.48344(15) 0.00828(11) 0.66878(4) 0.0284(3) Uani 1 1 d . . . . .
H34A H 0.447618 0.046087 0.691944 0.034 Uiso 1 1 calc R U . . .
C35 C 0.52497(17) -0.08960(13) 0.68780(6) 0.0417(4) Uani 1 1 d . . . . .
H35A H 0.439460 -0.145424 0.695432 0.063 Uiso 1 1 calc R U . . .
H35B H 0.596636 -0.060092 0.713829 0.063 Uiso 1 1 calc R U . . .
H35C H 0.565416 -0.125980 0.666330 0.063 Uiso 1 1 calc R U . . .
C36 C 0.61433(16) 0.09673(12) 0.65645(5) 0.0361(3) Uani 1 1 d . . . . .
H36A H 0.586810 0.161121 0.646295 0.054 Uiso 1 1 calc R U . . .
H36B H 0.650945 0.062628 0.633307 0.054 Uiso 1 1 calc R U . . .
H36C H 0.689311 0.123272 0.681823 0.054 Uiso 1 1 calc R U . . .
C37 C 0.32307(13) 0.37999(9) 0.58087(4) 0.0184(2) Uani 1 1 d . . . . .
C38 C 0.20101(13) 0.41461(9) 0.57058(4) 0.0215(2) Uani 1 1 d . . . . .
C39 C 0.13783(14) 0.40379(10) 0.52739(4) 0.0259(3) Uani 1 1 d . . . . .
H39A H 0.054885 0.426117 0.520483 0.031 Uiso 1 1 calc R U . . .
C40 C 0.19393(15) 0.36117(11) 0.49452(4) 0.0277(3) Uani 1 1 d . . . . .
H40A H 0.149909 0.354129 0.465254 0.033 Uiso 1 1 calc R U . . .
C41 C 0.31466(14) 0.32886(10) 0.50462(4) 0.0245(3) Uani 1 1 d . . . . .
H41A H 0.354130 0.301101 0.481869 0.029 Uiso 1 1 calc R U . . .
C42 C 0.38020(13) 0.33595(9) 0.54738(4) 0.0202(2) Uani 1 1 d . . . . .
C43 C 0.13500(14) 0.45969(11) 0.60603(4) 0.0267(3) Uani 1 1 d . . . . .
H43A H 0.208862 0.482720 0.632642 0.032 Uiso 1 1 calc R U . . .
C44 C 0.00516(16) 0.36672(13) 0.61688(5) 0.0350(3) Uani 1 1 d . . . . .
H44A H 0.034836 0.302343 0.625968 0.053 Uiso 1 1 calc R U . . .
H44B H -0.068732 0.341408 0.591205 0.053 Uiso 1 1 calc R U . . .
H44C H -0.033852 0.396801 0.640439 0.053 Uiso 1 1 calc R U . . .
C45 C 0.09361(19) 0.56434(13) 0.59476(5) 0.0405(3) Uani 1 1 d . . . . .
H45A H 0.176729 0.621864 0.586677 0.061 Uiso 1 1 calc R U . . .
H45B H 0.062924 0.595447 0.619965 0.061 Uiso 1 1 calc R U . . .
H45C H 0.014633 0.542791 0.570421 0.061 Uiso 1 1 calc R U . . .
C46 C 0.50584(14) 0.29035(10) 0.55559(4) 0.0234(2) Uani 1 1 d . . . . .
H46A H 0.547233 0.309280 0.586987 0.028 Uiso 1 1 calc R U . . .
C47 C 0.45483(17) 0.16067(11) 0.54566(5) 0.0339(3) Uani 1 1 d . . . . .
H47A H 0.380828 0.126475 0.563408 0.051 Uiso 1 1 calc R U . . .
H47B H 0.536357 0.132461 0.552313 0.051 Uiso 1 1 calc R U . . .
H47C H 0.414735 0.140244 0.514907 0.051 Uiso 1 1 calc R U . . .
C48 C 0.62493(16) 0.34413(12) 0.52891(5) 0.0327(3) Uani 1 1 d . . . . .
H48A H 0.654573 0.427057 0.534460 0.049 Uiso 1 1 calc R U . . .
H48B H 0.588806 0.321500 0.498005 0.049 Uiso 1 1 calc R U . . .
H48C H 0.707503 0.318187 0.537203 0.049 Uiso 1 1 calc R U . . .
C49 C 0.49182(12) 0.43497(9) 0.65200(3) 0.0158(2) Uani 1 1 d . . . . .
C50 C 0.59845(13) 0.54942(9) 0.64307(4) 0.0195(2) Uani 1 1 d . . . . .
C51 C 0.54134(16) 0.59962(11) 0.60362(4) 0.0308(3) Uani 1 1 d . . . . .
H51A H 0.608976 0.674663 0.601099 0.046 Uiso 1 1 calc R U . . .
H51B H 0.447605 0.606899 0.607325 0.046 Uiso 1 1 calc R U . . .
H51C H 0.531027 0.549273 0.577295 0.046 Uiso 1 1 calc R U . . .
C52 C 0.74168(14) 0.53436(11) 0.63514(4) 0.0284(3) Uani 1 1 d . . . . .
H52A H 0.808740 0.607752 0.630412 0.043 Uiso 1 1 calc R U . . .
H52B H 0.725362 0.480233 0.609502 0.043 Uiso 1 1 calc R U . . .
H52C H 0.782429 0.505480 0.660436 0.043 Uiso 1 1 calc R U . . .
C53 C 0.62588(15) 0.63844(10) 0.68213(4) 0.0274(3) Uani 1 1 d . . . . .
H53A H 0.680226 0.713352 0.674566 0.041 Uiso 1 1 calc R U . . .
H53B H 0.681104 0.618134 0.706801 0.041 Uiso 1 1 calc R U . . .
H53C H 0.533774 0.640525 0.689916 0.041 Uiso 1 1 calc R U . . .
C54 C 0.61966(13) 0.42256(10) 0.72545(4) 0.0226(2) Uani 1 1 d . . . . .
H54A H 0.604698 0.483309 0.744277 0.027 Uiso 1 1 calc R U . . .
H54B H 0.712947 0.454193 0.714952 0.027 Uiso 1 1 calc R U . . .
C55 C 0.62370(14) 0.32265(11) 0.75190(4) 0.0234(2) Uani 1 1 d . . . . .
H55A H 0.583539 0.250559 0.732717 0.028 Uiso 1 1 calc R U . . .
H55B H 0.724670 0.331210 0.763419 0.028 Uiso 1 1 calc R U . . .
C56 C 0.55546(13) 0.26951(9) 0.82451(4) 0.0190(2) Uani 1 1 d . . . . .
C57 C 0.66019(14) 0.20036(11) 0.83390(4) 0.0256(3) Uani 1 1 d . . . . .
C58 C 0.64022(19) 0.11166(12) 0.79525(5) 0.0375(3) Uani 1 1 d . . . . .
H58A H 0.693542 0.059610 0.803353 0.056 Uiso 1 1 calc R U . . .
H58B H 0.676507 0.150285 0.770554 0.056 Uiso 1 1 calc R U . . .
H58C H 0.537896 0.068619 0.787236 0.056 Uiso 1 1 calc R U . . .
C59 C 0.81586(15) 0.28223(14) 0.84239(5) 0.0352(3) Uani 1 1 d . . . . .
H59A H 0.882615 0.238488 0.846593 0.053 Uiso 1 1 calc R U . . .
H59B H 0.828723 0.334151 0.868453 0.053 Uiso 1 1 calc R U . . .
H59C H 0.835210 0.326100 0.817508 0.053 Uiso 1 1 calc R U . . .
C60 C 0.63499(17) 0.13303(13) 0.87351(5) 0.0354(3) Uani 1 1 d . . . . .
H60A H 0.700852 0.088313 0.876742 0.053 Uiso 1 1 calc R U . . .
H60B H 0.535546 0.081967 0.869447 0.053 Uiso 1 1 calc R U . . .
H60C H 0.652511 0.185887 0.899605 0.053 Uiso 1 1 calc R U . . .
C61 C 0.45071(14) 0.26275(10) 0.89467(4) 0.0221(2) Uani 1 1 d . . . . .
C62 C 0.54020(14) 0.33513(11) 0.93048(4) 0.0256(3) Uani 1 1 d . . . . .
C63 C 0.50459(16) 0.31716(12) 0.97192(4) 0.0335(3) Uani 1 1 d . . . . .
H63A H 0.563891 0.366256 0.996081 0.040 Uiso 1 1 calc R U . . .
C64 C 0.38562(17) 0.23004(14) 0.97873(4) 0.0391(3) Uani 1 1 d . . . . .
H64A H 0.362846 0.219813 1.007169 0.047 Uiso 1 1 calc R U . . .
C65 C 0.30028(16) 0.15809(12) 0.94377(4) 0.0336(3) Uani 1 1 d . . . . .
H65A H 0.219084 0.097404 0.948418 0.040 Uiso 1 1 calc R U . . .
C66 C 0.33070(14) 0.17256(11) 0.90169(4) 0.0249(3) Uani 1 1 d . . . . .
C67 C 0.67361(15) 0.43350(11) 0.92653(4) 0.0288(3) Uani 1 1 d . . . . .
H67A H 0.691242 0.429559 0.895757 0.035 Uiso 1 1 calc R U . . .
C68 C 0.80627(16) 0.42528(15) 0.95544(5) 0.0407(4) Uani 1 1 d . . . . .
H68A H 0.820463 0.352548 0.947673 0.061 Uiso 1 1 calc R U . . .
H68B H 0.792058 0.430314 0.985866 0.061 Uiso 1 1 calc R U . . .
H68C H 0.891102 0.487729 0.951244 0.061 Uiso 1 1 calc R U . . .
C69 C 0.65267(18) 0.54777(12) 0.93763(5) 0.0386(3) Uani 1 1 d . . . . .
H69A H 0.569336 0.553355 0.918508 0.058 Uiso 1 1 calc R U . . .
H69B H 0.738725 0.609355 0.933669 0.058 Uiso 1 1 calc R U . . .
H69C H 0.636513 0.553964 0.967848 0.058 Uiso 1 1 calc R U . . .
C70 C 0.22903(14) 0.09281(11) 0.86449(4) 0.0264(3) Uani 1 1 d . . . . .
H70A H 0.275023 0.105819 0.837689 0.032 Uiso 1 1 calc R U . . .
C71 C 0.08897(16) 0.12138(13) 0.85711(5) 0.0344(3) Uani 1 1 d . . . . .
H71A H 0.109679 0.200150 0.850203 0.052 Uiso 1 1 calc R U . . .
H71B H 0.043785 0.112064 0.883424 0.052 Uiso 1 1 calc R U . . .
H71C H 0.023677 0.070234 0.832970 0.052 Uiso 1 1 calc R U . . .
C72 C 0.19817(19) -0.03269(12) 0.87199(5) 0.0399(3) Uani 1 1 d . . . . .
H72A H 0.288977 -0.049295 0.877294 0.060 Uiso 1 1 calc R U . . .
H72B H 0.137924 -0.080513 0.846301 0.060 Uiso 1 1 calc R U . . .
H72C H 0.147896 -0.048467 0.897174 0.060 Uiso 1 1 calc R U . . .

loop_
_atom_site_aniso_label
_atom_site_aniso_U_11
_atom_site_aniso_U_22
_atom_site_aniso_U_33
_atom_site_aniso_U_23
_atom_site_aniso_U_13
_atom_site_aniso_U_12
Mg1 0.0200(2) 0.01798(18) 0.02228(19) 0.00542(14) 0.00221(15) 0.00839(15)
Mg2 0.0181(2) 0.01325(17) 0.02016(18) 0.00390(13) 0.00265(15) 0.00087(14)
N1 0.0192(5) 0.0161(4) 0.0213(5) 0.0022(4) -0.0005(4) 0.0056(4)
N2 0.0170(5) 0.0172(4) 0.0255(5) 0.0000(4) -0.0003(4) 0.0056(4)
N3 0.0188(5) 0.0139(4) 0.0228(5) 0.0013(3) 0.0041(4) 0.0018(4)
N4 0.0183(5) 0.0145(4) 0.0206(5) 0.0021(3) 0.0029(4) 0.0031(4)
N5 0.0235(5) 0.0233(5) 0.0194(5) 0.0075(4) 0.0036(4) 0.0110(4)
N6 0.0203(5) 0.0221(5) 0.0203(5) 0.0070(4) 0.0034(4) 0.0091(4)
N7 0.0171(5) 0.0172(4) 0.0193(4) 0.0048(3) 0.0012(4) 0.0013(4)
N8 0.0180(5) 0.0154(4) 0.0174(4) 0.0039(3) 0.0015(4) 0.0021(4)
C1 0.0211(6) 0.0173(5) 0.0197(5) 0.0033(4) -0.0010(4) 0.0062(4)
C2 0.0233(6) 0.0246(6) 0.0212(5) 0.0040(4) 0.0008(5) 0.0075(5)
C3 0.0340(7) 0.0314(6) 0.0214(6) -0.0003(5) 0.0036(5) 0.0101(6)
C4 0.0386(8) 0.0261(6) 0.0255(6) -0.0047(5) -0.0011(6) 0.0045(6)
C5 0.0285(7) 0.0225(6) 0.0265(6) 0.0022(5) -0.0012(5) 0.0012(5)
C6 0.0232(6) 0.0197(5) 0.0212(5) 0.0049(4) 0.0000(5) 0.0048(5)
C7 0.0241(7) 0.0327(6) 0.0222(6) 0.0030(5) 0.0049(5) 0.0060(5)
C8 0.0329(8) 0.0455(8) 0.0472(9) 0.0079(7) 0.0145(7) 0.0137(7)
C9 0.0339(8) 0.0311(7) 0.0408(8) 0.0090(6) 0.0068(6) 0.0038(6)
C10 0.0226(6) 0.0238(6) 0.0256(6) 0.0037(5) 0.0034(5) 0.0010(5)
C11 0.0559(11) 0.0353(8) 0.0437(9) 0.0055(7) 0.0232(8) -0.0046(7)
C12 0.0323(8) 0.0566(9) 0.0380(8) 0.0057(7) 0.0061(6) 0.0217(7)
C13 0.0169(6) 0.0181(5) 0.0199(5) 0.0027(4) 0.0034(4) 0.0069(4)
C14 0.0246(6) 0.0207(5) 0.0211(5) 0.0028(4) 0.0007(5) 0.0116(5)
C15 0.0832(13) 0.0228(7) 0.0421(8) -0.0038(6) -0.0269(8) 0.0269(8)
C16 0.0367(9) 0.0625(11) 0.0814(13) 0.0430(10) 0.0249(9) 0.0349(8)
C17 0.0705(11) 0.0286(7) 0.0301(7) 0.0119(5) 0.0195(7) 0.0196(7)
C18 0.0218(7) 0.0243(6) 0.0399(7) -0.0094(5) -0.0039(5) 0.0091(5)
C19 0.0228(7) 0.0203(6) 0.0374(7) -0.0042(5) 0.0107(5) -0.0004(5)
C20 0.0142(5) 0.0149(5) 0.0183(5) 0.0032(4) -0.0020(4) 0.0023(4)
C21 0.0197(6) 0.0151(5) 0.0235(6) 0.0061(4) 0.0033(5) 0.0018(4)
C22 0.0436(8) 0.0253(6) 0.0237(6) 0.0074(5) 0.0020(6) 0.0133(6)
C23 0.0208(7) 0.0221(6) 0.0504(8) 0.0114(6) 0.0076(6) -0.0002(5)
C24 0.0323(7) 0.0140(5) 0.0290(6) 0.0061(4) 0.0052(5) 0.0021(5)
C25 0.0243(6) 0.0133(5) 0.0223(5) 0.0031(4) 0.0063(5) 0.0035(4)
C26 0.0281(7) 0.0161(5) 0.0237(6) 0.0025(4) 0.0047(5) 0.0020(5)
C27 0.0407(8) 0.0227(6) 0.0260(6) -0.0020(5) 0.0033(6) 0.0031(6)
C28 0.0512(9) 0.0231(6) 0.0344(7) -0.0033(5) 0.0130(7) 0.0115(6)
C29 0.0389(8) 0.0244(6) 0.0398(7) 0.0037(5) 0.0141(6) 0.0150(6)
C30 0.0290(7) 0.0191(5) 0.0297(6) 0.0053(5) 0.0080(5) 0.0084(5)
C31 0.0264(7) 0.0254(6) 0.0227(6) -0.0007(5) -0.0013(5) 0.0038(5)
C32 0.0301(8) 0.0325(7) 0.0452(8) 0.0028(6) -0.0042(6) 0.0002(6)
C33 0.0415(9) 0.0266(7) 0.0446(8) 0.0079(6) 0.0039(7) 0.0108(6)
C34 0.0273(7) 0.0291(6) 0.0333(7) 0.0063(5) 0.0059(5) 0.0143(5)
C35 0.0312(8) 0.0390(8) 0.0580(9) 0.0194(7) 0.0034(7) 0.0146(6)
C36 0.0330(8) 0.0300(7) 0.0427(8) 0.0050(6) 0.0027(6) 0.0075(6)
C37 0.0197(6) 0.0135(5) 0.0180(5) 0.0040(4) 0.0007(4) -0.0002(4)
C38 0.0224(6) 0.0170(5) 0.0222(6) 0.0038(4) 0.0004(5) 0.0032(5)
C39 0.0255(7) 0.0248(6) 0.0259(6) 0.0057(5) -0.0024(5) 0.0080(5)
C40 0.0345(7) 0.0249(6) 0.0189(6) 0.0045(5) -0.0031(5) 0.0049(5)
C41 0.0303(7) 0.0205(5) 0.0194(5) 0.0030(4) 0.0043(5) 0.0032(5)
C42 0.0212(6) 0.0150(5) 0.0206(5) 0.0036(4) 0.0026(5) 0.0004(4)
C43 0.0260(7) 0.0309(6) 0.0248(6) 0.0020(5) -0.0006(5) 0.0132(5)
C44 0.0319(8) 0.0443(8) 0.0328(7) 0.0086(6) 0.0084(6) 0.0156(6)
C45 0.0491(10) 0.0369(8) 0.0449(8) 0.0066(6) 0.0096(7) 0.0257(7)
C46 0.0249(6) 0.0233(6) 0.0220(5) 0.0023(4) 0.0047(5) 0.0072(5)
C47 0.0393(8) 0.0240(6) 0.0403(7) 0.0049(5) 0.0056(6) 0.0127(6)
C48 0.0305(7) 0.0344(7) 0.0335(7) 0.0035(5) 0.0111(6) 0.0085(6)
C49 0.0155(5) 0.0138(5) 0.0186(5) 0.0024(4) 0.0041(4) 0.0046(4)
C50 0.0196(6) 0.0156(5) 0.0203(5) 0.0038(4) 0.0038(4) 0.0005(4)
C51 0.0331(7) 0.0195(6) 0.0311(7) 0.0115(5) -0.0017(6) -0.0033(5)
C52 0.0220(7) 0.0285(6) 0.0315(6) 0.0035(5) 0.0097(5) 0.0014(5)
C53 0.0319(7) 0.0160(5) 0.0297(6) 0.0005(5) 0.0065(5) 0.0008(5)
C54 0.0197(6) 0.0245(6) 0.0195(5) 0.0055(4) -0.0002(5) 0.0019(5)
C55 0.0230(6) 0.0299(6) 0.0203(5) 0.0069(5) 0.0031(5) 0.0119(5)
C56 0.0189(6) 0.0169(5) 0.0207(5) 0.0038(4) 0.0001(4) 0.0055(4)
C57 0.0295(7) 0.0299(6) 0.0236(6) 0.0076(5) 0.0023(5) 0.0183(5)
C58 0.0547(10) 0.0346(7) 0.0334(7) 0.0045(6) 0.0040(7) 0.0299(7)
C59 0.0257(7) 0.0506(8) 0.0345(7) 0.0095(6) 0.0008(6) 0.0203(6)
C60 0.0454(9) 0.0394(7) 0.0337(7) 0.0172(6) 0.0084(6) 0.0280(7)
C61 0.0252(6) 0.0241(6) 0.0200(5) 0.0068(4) 0.0041(5) 0.0111(5)
C62 0.0265(7) 0.0272(6) 0.0232(6) 0.0062(5) 0.0035(5) 0.0081(5)
C63 0.0338(8) 0.0381(7) 0.0210(6) 0.0019(5) 0.0020(5) 0.0017(6)
C64 0.0397(9) 0.0484(8) 0.0204(6) 0.0068(6) 0.0071(6) 0.0001(7)
C65 0.0315(8) 0.0363(7) 0.0264(6) 0.0090(5) 0.0055(6) 0.0002(6)
C66 0.0258(7) 0.0260(6) 0.0230(6) 0.0065(5) 0.0027(5) 0.0082(5)
C67 0.0281(7) 0.0313(7) 0.0230(6) 0.0055(5) 0.0030(5) 0.0036(5)
C68 0.0283(8) 0.0564(9) 0.0329(7) 0.0131(7) 0.0025(6) 0.0064(7)
C69 0.0442(9) 0.0296(7) 0.0365(7) 0.0043(6) 0.0051(6) 0.0042(6)
C70 0.0267(7) 0.0267(6) 0.0240(6) 0.0044(5) 0.0027(5) 0.0061(5)
C71 0.0282(7) 0.0412(8) 0.0323(7) 0.0043(6) 0.0017(6) 0.0099(6)
C72 0.0489(9) 0.0268(7) 0.0383(8) 0.0039(6) -0.0022(7) 0.0072(6)

loop_
_atom_type_symbol
_atom_type_description
_atom_type_scat_dispersion_real
_atom_type_scat_dispersion_imag
_atom_type_scat_source
C C 0.0181 0.0091 'International Tables Vol C Tables 4.2.6.8 and 6.1.1.4'
H H 0.0000 0.0000 'International Tables Vol C Tables 4.2.6.8 and 6.1.1.4'
Mg Mg 0.1719 0.1771 'International Tables Vol C Tables 4.2.6.8 and 6.1.1.4'
N N 0.0311 0.0180 'International Tables Vol C Tables 4.2.6.8 and 6.1.1.4'

loop_
_geom_angle_atom_site_label_1
_geom_angle_atom_site_label_2
_geom_angle_atom_site_label_3
_geom_angle
_geom_angle_site_symmetry_1
_geom_angle_site_symmetry_3
_geom_angle_publ_flag
N6 Mg1 N1 132.51(5) . . ?
N6 Mg1 N2 129.89(4) . . ?
N1 Mg1 N2 65.49(4) . . ?
N6 Mg1 N5 65.46(4) . . ?
N1 Mg1 N5 130.06(4) . . ?
N2 Mg1 N5 147.19(5) . . ?
N6 Mg1 C13 139.22(4) . . ?
N1 Mg1 C13 32.88(4) . . ?
N2 Mg1 C13 32.76(4) . . ?
N5 Mg1 C13 154.06(4) . . ?
N6 Mg1 C56 32.70(4) . . ?
N1 Mg1 C56 141.77(4) . . ?
N2 Mg1 C56 151.61(4) . . ?
N5 Mg1 C56 32.76(4) . . ?
C13 Mg1 C56 169.98(4) . . ?
N7 Mg2 N4 137.33(4) . . ?
N7 Mg2 N3 131.58(4) . . ?
N4 Mg2 N3 65.56(4) . . ?
N7 Mg2 N8 65.56(4) . . ?
N4 Mg2 N8 128.13(4) . . ?
N3 Mg2 N8 143.55(4) . . ?
N7 Mg2 C20 145.06(4) . . ?
N4 Mg2 C20 32.76(4) . . ?
N3 Mg2 C20 32.84(4) . . ?
N8 Mg2 C20 148.90(4) . . ?
N7 Mg2 C49 32.75(4) . . ?
N4 Mg2 C49 144.59(4) . . ?
N3 Mg2 C49 149.80(4) . . ?
N8 Mg2 C49 32.85(4) . . ?
C20 Mg2 C49 176.27(4) . . ?
C13 N1 C1 127.35(10) . . ?
C13 N1 Mg1 91.19(7) . . ?
C1 N1 Mg1 138.71(8) . . ?
C13 N2 C18 126.43(10) . . ?
C13 N2 Mg1 91.14(7) . . ?
C18 N2 Mg1 142.19(8) . . ?
C20 N3 C19 127.18(10) . . ?
C20 N3 Mg2 91.15(7) . . ?
C19 N3 Mg2 141.67(8) . . ?
C20 N4 C25 128.94(10) . . ?
C20 N4 Mg2 91.53(7) . . ?
C25 N4 Mg2 136.59(8) . . ?
C56 N5 C61 132.28(10) . . ?
C56 N5 Mg1 90.99(7) . . ?
C61 N5 Mg1 136.50(8) . . ?
C56 N6 C55 128.18(10) . . ?
C56 N6 Mg1 92.19(7) . . ?
C55 N6 Mg1 139.46(8) . . ?
C49 N7 C54 128.59(10) . . ?
C49 N7 Mg2 92.22(7) . . ?
C54 N7 Mg2 139.17(8) . . ?
C49 N8 C37 132.07(9) . . ?
C49 N8 Mg2 91.06(7) . . ?
C37 N8 Mg2 136.07(7) . . ?
C6 C1 C2 120.40(11) . . ?
C6 C1 N1 119.09(11) . . ?
C2 C1 N1 120.30(11) . . ?
C3 C2 C1 118.61(12) . . ?
C3 C2 C7 120.19(12) . . ?
C1 C2 C7 121.19(11) . . ?
C4 C3 C2 121.18(12) . . ?
C4 C3 H3A 119.4 . . ?
C2 C3 H3A 119.4 . . ?
C5 C4 C3 119.66(12) . . ?
C5 C4 H4A 120.2 . . ?
C3 C4 H4A 120.2 . . ?
C4 C5 C6 121.44(12) . . ?
C4 C5 H5A 119.3 . . ?
C6 C5 H5A 119.3 . . ?
C5 C6 C1 118.62(12) . . ?
C5 C6 C10 121.17(11) . . ?
C1 C6 C10 120.20(10) . . ?
C2 C7 C8 113.18(11) . . ?
C2 C7 C9 110.77(11) . . ?
C8 C7 C9 110.68(12) . . ?
C2 C7 H7A 107.3 . . ?
C8 C7 H7A 107.3 . . ?
C9 C7 H7A 107.3 . . ?
C7 C8 H8A 109.5 . . ?
C7 C8 H8B 109.5 . . ?
H8A C8 H8B 109.5 . . ?
C7 C8 H8C 109.5 . . ?
H8A C8 H8C 109.5 . . ?
H8B C8 H8C 109.5 . . ?
C7 C9 H9A 109.5 . . ?
C7 C9 H9B 109.5 . . ?
H9A C9 H9B 109.5 . . ?
C7 C9 H9C 109.5 . . ?
H9A C9 H9C 109.5 . . ?
H9B C9 H9C 109.5 . . ?
C6 C10 C11 114.12(11) . . ?
C6 C10 C12 109.85(11) . . ?
C11 C10 C12 110.45(13) . . ?
C6 C10 H10A 107.4 . . ?
C11 C10 H10A 107.4 . . ?
C12 C10 H10A 107.4 . . ?
C10 C11 H11A 109.5 . . ?
C10 C11 H11B 109.5 . . ?
H11A C11 H11B 109.5 . . ?
C10 C11 H11C 109.5 . . ?
H11A C11 H11C 109.5 . . ?
H11B C11 H11C 109.5 . . ?
C10 C12 H12A 109.5 . . ?
C10 C12 H12B 109.5 . . ?
H12A C12 H12B 109.5 . . ?
C10 C12 H12C 109.5 . . ?
H12A C12 H12C 109.5 . . ?
H12B C12 H12C 109.5 . . ?
N2 C13 N1 111.70(10) . . ?
N2 C13 C14 123.80(10) . . ?
N1 C13 C14 124.04(10) . . ?
N2 C13 Mg1 56.10(6) . . ?
N1 C13 Mg1 55.93(6) . . ?
C14 C13 Mg1 168.37(8) . . ?
C15 C14 C17 105.69(12) . . ?
C15 C14 C16 107.62(13) . . ?
C17 C14 C16 109.17(13) . . ?
C15 C14 C13 114.92(10) . . ?
C17 C14 C13 106.72(10) . . ?
C16 C14 C13 112.40(11) . . ?
C14 C15 H15A 109.5 . . ?
C14 C15 H15B 109.5 . . ?
H15A C15 H15B 109.5 . . ?
C14 C15 H15C 109.5 . . ?
H15A C15 H15C 109.5 . . ?
H15B C15 H15C 109.5 . . ?
C14 C16 H16A 109.5 . . ?
C14 C16 H16B 109.5 . . ?
H16A C16 H16B 109.5 . . ?
C14 C16 H16C 109.5 . . ?
H16A C16 H16C 109.5 . . ?
H16B C16 H16C 109.5 . . ?
C14 C17 H17A 109.5 . . ?
C14 C17 H17B 109.5 . . ?
H17A C17 H17B 109.5 . . ?
C14 C17 H17C 109.5 . . ?
H17A C17 H17C 109.5 . . ?
H17B C17 H17C 109.5 . . ?
N2 C18 C19 112.66(11) . . ?
N2 C18 H18A 109.1 . . ?
C19 C18 H18A 109.1 . . ?
N2 C18 H18B 109.1 . . ?
C19 C18 H18B 109.1 . . ?
H18A C18 H18B 107.8 . . ?
N3 C19 C18 112.03(11) . . ?
N3 C19 H19A 109.2 . . ?
C18 C19 H19A 109.2 . . ?
N3 C19 H19B 109.2 . . ?
C18 C19 H19B 109.2 . . ?
H19A C19 H19B 107.9 . . ?
N4 C20 N3 111.62(10) . . ?
N4 C20 C21 124.31(10) . . ?
N3 C20 C21 123.69(10) . . ?
N4 C20 Mg2 55.70(5) . . ?
N3 C20 Mg2 56.01(6) . . ?
C21 C20 Mg2 171.46(8) . . ?
C24 C21 C22 106.17(10) . . ?
C24 C21 C23 107.23(10) . . ?
C22 C21 C23 110.33(11) . . ?
C24 C21 C20 115.17(10) . . ?
C22 C21 C20 105.77(9) . . ?
C23 C21 C20 111.99(10) . . ?
C21 C22 H22A 109.5 . . ?
C21 C22 H22B 109.5 . . ?
H22A C22 H22B 109.5 . . ?
C21 C22 H22C 109.5 . . ?
H22A C22 H22C 109.5 . . ?
H22B C22 H22C 109.5 . . ?
C21 C23 H23A 109.5 . . ?
C21 C23 H23B 109.5 . . ?
H23A C23 H23B 109.5 . . ?
C21 C23 H23C 109.5 . . ?
H23A C23 H23C 109.5 . . ?
H23B C23 H23C 109.5 . . ?
C21 C24 H24A 109.5 . . ?
C21 C24 H24B 109.5 . . ?
H24A C24 H24B 109.5 . . ?
C21 C24 H24C 109.5 . . ?
H24A C24 H24C 109.5 . . ?
H24B C24 H24C 109.5 . . ?
C30 C25 C26 120.46(11) . . ?
C30 C25 N4 118.69(11) . . ?
C26 C25 N4 120.49(11) . . ?
C27 C26 C25 118.50(12) . . ?
C27 C26 C31 119.92(12) . . ?
C25 C26 C31 121.49(11) . . ?
C28 C27 C26 121.30(13) . . ?
C28 C27 H27A 119.3 . . ?
C26 C27 H27A 119.3 . . ?
C29 C28 C27 119.74(12) . . ?
C29 C28 H28A 120.1 . . ?
C27 C28 H28A 120.1 . . ?
C28 C29 C30 121.23(13) . . ?
C28 C29 H29A 119.4 . . ?
C30 C29 H29A 119.4 . . ?
C29 C30 C25 118.76(12) . . ?
C29 C30 C34 120.60(12) . . ?
C25 C30 C34 120.64(11) . . ?
C26 C31 C32 113.57(11) . . ?
C26 C31 C33 109.70(11) . . ?
C32 C31 C33 109.84(11) . . ?
C26 C31 H31A 107.8 . . ?
C32 C31 H31A 107.8 . . ?
C33 C31 H31A 107.8 . . ?
C31 C32 H32A 109.5 . . ?
C31 C32 H32B 109.5 . . ?
H32A C32 H32B 109.5 . . ?
C31 C32 H32C 109.5 . . ?
H32A C32 H32C 109.5 . . ?
H32B C32 H32C 109.5 . . ?
C31 C33 H33A 109.5 . . ?
C31 C33 H33B 109.5 . . ?
H33A C33 H33B 109.5 . . ?
C31 C33 H33C 109.5 . . ?
H33A C33 H33C 109.5 . . ?
H33B C33 H33C 109.5 . . ?
C30 C34 C36 111.27(11) . . ?
C30 C34 C35 112.15(12) . . ?
C36 C34 C35 110.80(12) . . ?
C30 C34 H34A 107.5 . . ?
C36 C34 H34A 107.5 . . ?
C35 C34 H34A 107.5 . . ?
C34 C35 H35A 109.5 . . ?
C34 C35 H35B 109.5 . . ?
H35A C35 H35B 109.5 . . ?
C34 C35 H35C 109.5 . . ?
H35A C35 H35C 109.5 . . ?
H35B C35 H35C 109.5 . . ?
C34 C36 H36A 109.5 . . ?
C34 C36 H36B 109.5 . . ?
H36A C36 H36B 109.5 . . ?
C34 C36 H36C 109.5 . . ?
H36A C36 H36C 109.5 . . ?
H36B C36 H36C 109.5 . . ?
C42 C37 C38 119.61(10) . . ?
C42 C37 N8 121.37(11) . . ?
C38 C37 N8 118.33(10) . . ?
C39 C38 C37 119.41(11) . . ?
C39 C38 C43 119.78(11) . . ?
C37 C38 C43 120.78(10) . . ?
C40 C39 C38 121.09(12) . . ?
C40 C39 H39A 119.5 . . ?
C38 C39 H39A 119.5 . . ?
C39 C40 C41 119.38(11) . . ?
C39 C40 H40A 120.3 . . ?
C41 C40 H40A 120.3 . . ?
C40 C41 C42 121.74(12) . . ?
C40 C41 H41A 119.1 . . ?
C42 C41 H41A 119.1 . . ?
C41 C42 C37 118.76(11) . . ?
C41 C42 C46 117.95(11) . . ?
C37 C42 C46 123.23(10) . . ?
C38 C43 C45 112.83(11) . . ?
C38 C43 C44 110.77(11) . . ?
C45 C43 C44 110.42(12) . . ?
C38 C43 H43A 107.5 . . ?
C45 C43 H43A 107.5 . . ?
C44 C43 H43A 107.5 . . ?
C43 C44 H44A 109.5 . . ?
C43 C44 H44B 109.5 . . ?
H44A C44 H44B 109.5 . . ?
C43 C44 H44C 109.5 . . ?
H44A C44 H44C 109.5 . . ?
H44B C44 H44C 109.5 . . ?
C43 C45 H45A 109.5 . . ?
C43 C45 H45B 109.5 . . ?
H45A C45 H45B 109.5 . . ?
C43 C45 H45C 109.5 . . ?
H45A C45 H45C 109.5 . . ?
H45B C45 H45C 109.5 . . ?
C42 C46 C48 112.07(10) . . ?
C42 C46 C47 110.60(11) . . ?
C48 C46 C47 109.70(11) . . ?
C42 C46 H46A 108.1 . . ?
C48 C46 H46A 108.1 . . ?
C47 C46 H46A 108.1 . . ?
C46 C47 H47A 109.5 . . ?
C46 C47 H47B 109.5 . . ?
H47A C47 H47B 109.5 . . ?
C46 C47 H47C 109.5 . . ?
H47A C47 H47C 109.5 . . ?
H47B C47 H47C 109.5 . . ?
C46 C48 H48A 109.5 . . ?
C46 C48 H48B 109.5 . . ?
H48A C48 H48B 109.5 . . ?
C46 C48 H48C 109.5 . . ?
H48A C48 H48C 109.5 . . ?
H48B C48 H48C 109.5 . . ?
N7 C49 N8 111.07(9) . . ?
N7 C49 C50 123.83(10) . . ?
N8 C49 C50 125.04(10) . . ?
N7 C49 Mg2 55.04(6) . . ?
N8 C49 Mg2 56.10(5) . . ?
C50 C49 Mg2 175.21(8) . . ?
C52 C50 C51 107.90(10) . . ?
C52 C50 C53 109.18(10) . . ?
C51 C50 C53 106.27(10) . . ?
C52 C50 C49 110.47(10) . . ?
C51 C50 C49 113.09(10) . . ?
C53 C50 C49 109.78(9) . . ?
C50 C51 H51A 109.5 . . ?
C50 C51 H51B 109.5 . . ?
H51A C51 H51B 109.5 . . ?
C50 C51 H51C 109.5 . . ?
H51A C51 H51C 109.5 . . ?
H51B C51 H51C 109.5 . . ?
C50 C52 H52A 109.5 . . ?
C50 C52 H52B 109.5 . . ?
H52A C52 H52B 109.5 . . ?
C50 C52 H52C 109.5 . . ?
H52A C52 H52C 109.5 . . ?
H52B C52 H52C 109.5 . . ?
C50 C53 H53A 109.5 . . ?
C50 C53 H53B 109.5 . . ?
H53A C53 H53B 109.5 . . ?
C50 C53 H53C 109.5 . . ?
H53A C53 H53C 109.5 . . ?
H53B C53 H53C 109.5 . . ?
N7 C54 C55 110.93(10) . . ?
N7 C54 H54A 109.5 . . ?
C55 C54 H54A 109.5 . . ?
N7 C54 H54B 109.5 . . ?
C55 C54 H54B 109.5 . . ?
H54A C54 H54B 108.0 . . ?
N6 C55 C54 111.32(10) . . ?
N6 C55 H55A 109.4 . . ?
C54 C55 H55A 109.4 . . ?
N6 C55 H55B 109.4 . . ?
C54 C55 H55B 109.4 . . ?
H55A C55 H55B 108.0 . . ?
N6 C56 N5 111.35(10) . . ?
N6 C56 C57 123.18(11) . . ?
N5 C56 C57 125.46(10) . . ?
N6 C56 Mg1 55.10(6) . . ?
N5 C56 Mg1 56.25(6) . . ?
C57 C56 Mg1 178.24(8) . . ?
C60 C57 C58 105.81(11) . . ?
C60 C57 C59 107.66(11) . . ?
C58 C57 C59 110.57(12) . . ?
C60 C57 C56 113.56(11) . . ?
C58 C57 C56 109.95(10) . . ?
C59 C57 C56 109.22(10) . . ?
C57 C58 H58A 109.5 . . ?
C57 C58 H58B 109.5 . . ?
H58A C58 H58B 109.5 . . ?
C57 C58 H58C 109.5 . . ?
H58A C58 H58C 109.5 . . ?
H58B C58 H58C 109.5 . . ?
C57 C59 H59A 109.5 . . ?
C57 C59 H59B 109.5 . . ?
H59A C59 H59B 109.5 . . ?
C57 C59 H59C 109.5 . . ?
H59A C59 H59C 109.5 . . ?
H59B C59 H59C 109.5 . . ?
C57 C60 H60A 109.5 . . ?
C57 C60 H60B 109.5 . . ?
H60A C60 H60B 109.5 . . ?
C57 C60 H60C 109.5 . . ?
H60A C60 H60C 109.5 . . ?
H60B C60 H60C 109.5 . . ?
C66 C61 C62 119.37(11) . . ?
C66 C61 N5 119.10(11) . . ?
C62 C61 N5 120.94(11) . . ?
C63 C62 C61 118.82(12) . . ?
C63 C62 C67 117.62(11) . . ?
C61 C62 C67 123.55(11) . . ?
C64 C63 C62 121.80(13) . . ?
C64 C63 H63A 119.1 . . ?
C62 C63 H63A 119.1 . . ?
C65 C64 C63 119.18(13) . . ?
C65 C64 H64A 120.4 . . ?
C63 C64 H64A 120.4 . . ?
C64 C65 C66 121.32(13) . . ?
C64 C65 H65A 119.3 . . ?
C66 C65 H65A 119.3 . . ?
C65 C66 C61 119.48(12) . . ?
C65 C66 C70 118.55(12) . . ?
C61 C66 C70 121.92(11) . . ?
C62 C67 C69 111.37(12) . . ?
C62 C67 C68 111.33(11) . . ?
C69 C67 C68 109.88(12) . . ?
C62 C67 H67A 108.0 . . ?
C69 C67 H67A 108.0 . . ?
C68 C67 H67A 108.0 . . ?
C67 C68 H68A 109.5 . . ?
C67 C68 H68B 109.5 . . ?
H68A C68 H68B 109.5 . . ?
C67 C68 H68C 109.5 . . ?
H68A C68 H68C 109.5 . . ?
H68B C68 H68C 109.5 . . ?
C67 C69 H69A 109.5 . . ?
C67 C69 H69B 109.5 . . ?
H69A C69 H69B 109.5 . . ?
C67 C69 H69C 109.5 . . ?
H69A C69 H69C 109.5 . . ?
H69B C69 H69C 109.5 . . ?
C66 C70 C71 109.51(11) . . ?
C66 C70 C72 112.67(11) . . ?
C71 C70 C72 110.42(12) . . ?
C66 C70 H70A 108.0 . . ?
C71 C70 H70A 108.0 . . ?
C72 C70 H70A 108.0 . . ?
C70 C71 H71A 109.5 . . ?
C70 C71 H71B 109.5 . . ?
H71A C71 H71B 109.5 . . ?
C70 C71 H71C 109.5 . . ?
H71A C71 H71C 109.5 . . ?
H71B C71 H71C 109.5 . . ?
C70 C72 H72A 109.5 . . ?
C70 C72 H72B 109.5 . . ?
H72A C72 H72B 109.5 . . ?
C70 C72 H72C 109.5 . . ?
H72A C72 H72C 109.5 . . ?
H72B C72 H72C 109.5 . . ?

loop_
_geom_bond_atom_site_label_1
_geom_bond_atom_site_label_2
_geom_bond_distance
_geom_bond_site_symmetry_2
_geom_bond_publ_flag
Mg1 N6 2.0361(11) . ?
Mg1 N1 2.0514(10) . ?
Mg1 N2 2.0554(11) . ?
Mg1 N5 2.0628(10) . ?
Mg1 C13 2.4759(12) . ?
Mg1 C56 2.4806(12) . ?
Mg2 N7 2.0322(10) . ?
Mg2 N4 2.0436(10) . ?
Mg2 N3 2.0507(10) . ?
Mg2 N8 2.0569(10) . ?
Mg2 C20 2.4728(11) . ?
Mg2 C49 2.4778(11) . ?
N1 C13 1.3443(15) . ?
N1 C1 1.4169(14) . ?
N2 C13 1.3401(15) . ?
N2 C18 1.4526(16) . ?
N3 C20 1.3413(14) . ?
N3 C19 1.4538(16) . ?
N4 C20 1.3387(15) . ?
N4 C25 1.4159(14) . ?
N5 C56 1.3424(16) . ?
N5 C61 1.4289(15) . ?
N6 C56 1.3411(15) . ?
N6 C55 1.4534(15) . ?
N7 C49 1.3413(14) . ?
N7 C54 1.4516(15) . ?
N8 C49 1.3442(15) . ?
N8 C37 1.4229(14) . ?
C1 C6 1.4091(17) . ?
C1 C2 1.4102(17) . ?
C2 C3 1.3973(17) . ?
C2 C7 1.5196(18) . ?
C3 C4 1.385(2) . ?
C3 H3A 0.9500 . ?
C4 C5 1.380(2) . ?
C4 H4A 0.9500 . ?
C5 C6 1.3949(17) . ?
C5 H5A 0.9500 . ?
C6 C10 1.5118(18) . ?
C7 C8 1.528(2) . ?
C7 C9 1.5288(19) . ?
C7 H7A 1.0000 . ?
C8 H8A 0.9800 . ?
C8 H8B 0.9800 . ?
C8 H8C 0.9800 . ?
C9 H9A 0.9800 . ?
C9 H9B 0.9800 . ?
C9 H9C 0.9800 . ?
C10 C11 1.5230(19) . ?
C10 C12 1.526(2) . ?
C10 H10A 1.0000 . ?
C11 H11A 0.9800 . ?
C11 H11B 0.9800 . ?
C11 H11C 0.9800 . ?
C12 H12A 0.9800 . ?
C12 H12B 0.9800 . ?
C12 H12C 0.9800 . ?
C13 C14 1.5562(15) . ?
C14 C15 1.5251(18) . ?
C14 C17 1.5272(17) . ?
C14 C16 1.528(2) . ?
C15 H15A 0.9800 . ?
C15 H15B 0.9800 . ?
C15 H15C 0.9800 . ?
C16 H16A 0.9800 . ?
C16 H16B 0.9800 . ?
C16 H16C 0.9800 . ?
C17 H17A 0.9800 . ?
C17 H17B 0.9800 . ?
C17 H17C 0.9800 . ?
C18 C19 1.5153(17) . ?
C18 H18A 0.9900 . ?
C18 H18B 0.9900 . ?
C19 H19A 0.9900 . ?
C19 H19B 0.9900 . ?
C20 C21 1.5496(15) . ?
C21 C24 1.5364(16) . ?
C21 C22 1.5377(16) . ?
C21 C23 1.5378(18) . ?
C22 H22A 0.9800 . ?
C22 H22B 0.9800 . ?
C22 H22C 0.9800 . ?
C23 H23A 0.9800 . ?
C23 H23B 0.9800 . ?
C23 H23C 0.9800 . ?
C24 H24A 0.9800 . ?
C24 H24B 0.9800 . ?
C24 H24C 0.9800 . ?
C25 C30 1.4072(18) . ?
C25 C26 1.4106(17) . ?
C26 C27 1.3958(18) . ?
C26 C31 1.5194(19) . ?
C27 C28 1.383(2) . ?
C27 H27A 0.9500 . ?
C28 C29 1.381(2) . ?
C28 H28A 0.9500 . ?
C29 C30 1.3948(18) . ?
C29 H29A 0.9500 . ?
C30 C34 1.5165(19) . ?
C31 C32 1.5283(18) . ?
C31 C33 1.5290(19) . ?
C31 H31A 1.0000 . ?
C32 H32A 0.9800 . ?
C32 H32B 0.9800 . ?
C32 H32C 0.9800 . ?
C33 H33A 0.9800 . ?
C33 H33B 0.9800 . ?
C33 H33C 0.9800 . ?
C34 C36 1.525(2) . ?
C34 C35 1.5297(19) . ?
C34 H34A 1.0000 . ?
C35 H35A 0.9800 . ?
C35 H35B 0.9800 . ?
C35 H35C 0.9800 . ?
C36 H36A 0.9800 . ?
C36 H36B 0.9800 . ?
C36 H36C 0.9800 . ?
C37 C42 1.4107(17) . ?
C37 C38 1.4112(17) . ?
C38 C39 1.3961(17) . ?
C38 C43 1.5184(18) . ?
C39 C40 1.3810(19) . ?
C39 H39A 0.9500 . ?
C40 C41 1.382(2) . ?
C40 H40A 0.9500 . ?
C41 C42 1.3966(16) . ?
C41 H41A 0.9500 . ?
C42 C46 1.5200(18) . ?
C43 C45 1.5285(19) . ?
C43 C44 1.529(2) . ?
C43 H43A 1.0000 . ?
C44 H44A 0.9800 . ?
C44 H44B 0.9800 . ?
C44 H44C 0.9800 . ?
C45 H45A 0.9800 . ?
C45 H45B 0.9800 . ?
C45 H45C 0.9800 . ?
C46 C48 1.5338(18) . ?
C46 C47 1.5344(17) . ?
C46 H46A 1.0000 . ?
C47 H47A 0.9800 . ?
C47 H47B 0.9800 . ?
C47 H47C 0.9800 . ?
C48 H48A 0.9800 . ?
C48 H48B 0.9800 . ?
C48 H48C 0.9800 . ?
C49 C50 1.5515(15) . ?
C50 C52 1.5344(18) . ?
C50 C51 1.5378(16) . ?
C50 C53 1.5388(16) . ?
C51 H51A 0.9800 . ?
C51 H51B 0.9800 . ?
C51 H51C 0.9800 . ?
C52 H52A 0.9800 . ?
C52 H52B 0.9800 . ?
C52 H52C 0.9800 . ?
C53 H53A 0.9800 . ?
C53 H53B 0.9800 . ?
C53 H53C 0.9800 . ?
C54 C55 1.5402(16) . ?
C54 H54A 0.9900 . ?
C54 H54B 0.9900 . ?
C55 H55A 0.9900 . ?
C55 H55B 0.9900 . ?
C56 C57 1.5521(16) . ?
C57 C60 1.5375(17) . ?
C57 C58 1.5393(18) . ?
C57 C59 1.541(2) . ?
C58 H58A 0.9800 . ?
C58 H58B 0.9800 . ?
C58 H58C 0.9800 . ?
C59 H59A 0.9800 . ?
C59 H59B 0.9800 . ?
C59 H59C 0.9800 . ?
C60 H60A 0.9800 . ?
C60 H60B 0.9800 . ?
C60 H60C 0.9800 . ?
C61 C66 1.4089(18) . ?
C61 C62 1.4113(17) . ?
C62 C63 1.3963(18) . ?
C62 C67 1.5207(18) . ?
C63 C64 1.380(2) . ?
C63 H63A 0.9500 . ?
C64 C65 1.378(2) . ?
C64 H64A 0.9500 . ?
C65 C66 1.3947(18) . ?
C65 H65A 0.9500 . ?
C66 C70 1.5187(17) . ?
C67 C69 1.527(2) . ?
C67 C68 1.533(2) . ?
C67 H67A 1.0000 . ?
C68 H68A 0.9800 . ?
C68 H68B 0.9800 . ?
C68 H68C 0.9800 . ?
C69 H69A 0.9800 . ?
C69 H69B 0.9800 . ?
C69 H69C 0.9800 . ?
C70 C71 1.529(2) . ?
C70 C72 1.5337(18) . ?
C70 H70A 1.0000 . ?
C71 H71A 0.9800 . ?
C71 H71B 0.9800 . ?
C71 H71C 0.9800 . ?
C72 H72A 0.9800 . ?
C72 H72B 0.9800 . ?
C72 H72C 0.9800 . ?
